data_2243733
loop_
_publ_author_name
'Breitwieser, Kevin'
'Chen, Peter'

_publ_section_title
;
 Crystal structure of a
 1,1-dibutyl-1<i>H</i>,3<i>H</i>-naphtho[1,8-<i>cd</i>][1,2,6]oxastannaborinin-3-ol
;
_journal_coeditor_code ZQ2260
_journal_issue 2
_journal_name_full 'Acta Crystallographica Section E'
_journal_page_first 180
_journal_page_last 183
_journal_paper_doi 10.1107/S2056989021000712
_journal_volume 77
_journal_year 2021
_chemical_formula_iupac '[Sn (C4 H9)2 (C10 H7 B O2)]'
_chemical_formula_moiety 'C18 H25 B O2 Sn'
_chemical_formula_sum 'C18 H25 B O2 Sn'
_chemical_formula_weight 402.88
_chemical_name_systematic 1,1-Dibutyl-1<i>H</i>,3<i>H</i>-naphtho[1,8-<i>cd</i>][1,2,6]oxastannaborinin-3-ol
_space_group_crystal_system monoclinic
_space_group_IT_number 15
_space_group_name_Hall '-C 2yc'
_space_group_name_H-M_alt 'C 1 2/c 1'
_atom_sites_solution_hydrogens mixed
_atom_sites_solution_primary dual
_audit_creation_method
;
Olex2 1.3
(compiled 2020.11.12 svn.r5f609507 for OlexSys, GUI svn.r6226)
;
_cell_angle_alpha 90
_cell_angle_beta 139.457(4)
_cell_angle_gamma 90
_cell_formula_units_Z 8
_cell_length_a 30.1386(6)
_cell_length_b 11.29480(10)
_cell_length_c 16.4726(3)
_cell_measurement_reflns_used 21527
_cell_measurement_temperature 200.00(10)
_cell_measurement_theta_max 79.3990
_cell_measurement_theta_min 4.5070
_cell_volume 3644.9(3)
_computing_cell_refinement
;
CrysAlisPro (Rigaku OD, 2018)
;
_computing_data_collection
;
CrysAlisPro (Rigaku OD, 2018)
;
_computing_data_reduction
;
CrysAlisPro (Rigaku OD, 2018)
;
_computing_molecular_graphics
;
<i>OLEX2</i> (Dolomanov <i>et al.</i>,  2009)
;
_computing_publication_material
;
<i>OLEX2</i> (Dolomanov <i>et al.</i>,  2009)
;
_computing_structure_refinement
;
<i>SHELXL2018/3</i> (Sheldrick, 2015b)
;
_computing_structure_solution
;
ShelXT (Sheldrick, 2015a)
;
_diffrn_ambient_temperature 200.00(10)
_diffrn_measured_fraction_theta_full 1.000
_diffrn_measured_fraction_theta_max 0.990
_diffrn_measurement_device 'four-circle diffractometer'
_diffrn_measurement_device_type 'Rigaku Oxford Diffraction XtaLAB Synergy, Dualflex, Pilatus 300K'
_diffrn_measurement_method '\w scans'
_diffrn_radiation_type CuK\a
_diffrn_radiation_wavelength 1.54184
_diffrn_reflns_av_R_equivalents 0.0333
_diffrn_reflns_av_unetI/netI 0.0185
_diffrn_reflns_limit_h_max 29
_diffrn_reflns_limit_h_min -38
_diffrn_reflns_limit_k_max 14
_diffrn_reflns_limit_k_min -14
_diffrn_reflns_limit_l_max 20
_diffrn_reflns_limit_l_min -17
_diffrn_reflns_number 28847
_diffrn_reflns_theta_full 67.684
_diffrn_reflns_theta_max 79.629
_diffrn_reflns_theta_min 4.514
_exptl_absorpt_coefficient_mu 11.168
_exptl_absorpt_correction_T_max 1.000
_exptl_absorpt_correction_T_min 0.234
_exptl_absorpt_correction_type gaussian
_exptl_absorpt_process_details
;
(CrysAlisPro; Rigaku OD, 2018)
;
_exptl_crystal_colour 'clear colourless'
_exptl_crystal_density_diffrn 1.468
_exptl_crystal_description plate
_exptl_crystal_F_000 1632
_exptl_crystal_size_max 0.257
_exptl_crystal_size_mid 0.131
_exptl_crystal_size_min 0.023
_refine_diff_density_max 0.447
_refine_diff_density_min -0.394
_refine_ls_extinction_method none
_refine_ls_goodness_of_fit_ref 1.080
_refine_ls_hydrogen_treatment mixed
_refine_ls_matrix_type full
_refine_ls_number_parameters 264
_refine_ls_number_reflns 3923
_refine_ls_number_restraints 167
_refine_ls_restrained_S_all 1.119
_refine_ls_R_factor_all 0.0247
_refine_ls_R_factor_gt 0.0237
_refine_ls_shift/su_max 0.001
_refine_ls_shift/su_mean 0.000
_refine_ls_structure_factor_coef Fsqd
_refine_ls_weighting_details 'w=1/[\s^2^(Fo^2^)+(0.0359P)^2^+2.7329P] where P=(Fo^2^+2Fc^2^)/3'
_refine_ls_weighting_scheme calc
_refine_ls_wR_factor_gt 0.0651
_refine_ls_wR_factor_ref 0.0659
_reflns_number_gt 3724
_reflns_number_total 3923
_reflns_threshold_expression 'I > 2\s(I)'
_cod_data_source_file zq2260sup1.cif
_cod_data_source_block I
_cod_original_cell_volume 3644.9(2)
_cod_database_code 2243733
_shelx_space_group_comment
;
The symmetry employed for this shelxl refinement is uniquely defined
by the following loop, which should always be used as a source of
symmetry information in preference to the above space-group names.
They are only intended as comments.
;

loop_
_space_group_symop_operation_xyz
'x, y, z'
'-x, y, -z+1/2'
'x+1/2, y+1/2, z'
'-x+1/2, y+1/2, -z+1/2'
'-x, -y, -z'
'x, -y, z-1/2'
'-x+1/2, -y+1/2, -z'
'x+1/2, -y+1/2, z-1/2'

loop_
_atom_site_type_symbol
_atom_site_label
_atom_site_fract_x
_atom_site_fract_y
_atom_site_fract_z
_atom_site_U_iso_or_equiv
_atom_site_adp_type
_atom_site_calc_flag
_atom_site_occupancy
_atom_site_disorder_assembly
_atom_site_disorder_group
Sn Sn1 0.80127(4) 0.57065(8) 0.24979(9) 0.03908(16) Uani d 0.705(6) A 1
O O1 0.75421(8) 0.66412(13) 0.09740(13) 0.0452(3) Uani d 1 . .
O O2 0.66330(9) 0.77545(16) -0.07920(16) 0.0560(4) Uani d 1 . .
H H2 0.6923(15) 0.790(3) -0.079(3) 0.084 Uiso d 1 . .
C C18 0.65789(11) 0.61897(17) 0.12184(19) 0.0411(4) Uani d 1 . .
C C17 0.72252(13) 0.56497(18) 0.2265(2) 0.0465(5) Uani d 1 . .
C C9 0.64190(11) 0.68493(18) 0.02737(19) 0.0427(4) Uani d 1 . .
C C13 0.60618(13) 0.6048(2) 0.1109(2) 0.0498(5) Uani d 1 . .
C C16 0.73393(15) 0.5022(2) 0.3129(3) 0.0606(6) Uani d 1 . .
H H16 0.776391 0.467551 0.380439 0.073 Uiso calc 1 . .
C C12 0.54116(13) 0.6536(3) 0.0087(3) 0.0628(6) Uani d 1 . .
H H12 0.507856 0.643613 0.002056 0.075 Uiso calc 1 . .
C C15 0.68324(17) 0.4895(3) 0.3016(3) 0.0676(7) Uani d 1 . .
H H15 0.692174 0.447318 0.361363 0.081 Uiso calc 1 . .
B B1 0.69046(12) 0.7075(2) 0.0188(2) 0.0403(4) Uani d 1 . .
C C14 0.62094(16) 0.5390(2) 0.2029(3) 0.0609(6) Uani d 1 . .
H H14 0.587231 0.529701 0.195310 0.073 Uiso calc 1 . .
C C10 0.57682(13) 0.7313(2) -0.0696(2) 0.0571(6) Uani d 1 . .
H H10 0.565960 0.775310 -0.130655 0.069 Uiso calc 1 . .
C C11 0.52614(14) 0.7150(3) -0.0803(3) 0.0698(7) Uani d 1 . .
H H11 0.482665 0.746192 -0.148228 0.084 Uiso calc 1 . .
C C7 0.9197(5) 0.8346(9) 0.5547(9) 0.0641(11) Uani d 0.705(6) A 1
H H7A 0.927199 0.892715 0.522732 0.077 Uiso calc 0.705(6) A 1
H H7B 0.962017 0.791753 0.621729 0.077 Uiso calc 0.705(6) A 1
C C6 0.8653(4) 0.7496(5) 0.4523(7) 0.0553(11) Uani d 0.705(6) A 1
H H6A 0.823204 0.793127 0.385509 0.066 Uiso calc 0.705(6) A 1
H H6B 0.857484 0.692717 0.484475 0.066 Uiso calc 0.705(6) A 1
C C1 0.8221(5) 0.3983(7) 0.2290(11) 0.0757(19) Uani d 0.705(6) A 1
H H1A 0.854211 0.357484 0.308673 0.091 Uiso calc 0.705(6) A 1
H H1B 0.780202 0.352665 0.169737 0.091 Uiso calc 0.705(6) A 1
C C5 0.8825(3) 0.6821(5) 0.3978(6) 0.0555(11) Uani d 0.705(6) A 1
H H5A 0.923203 0.634959 0.462947 0.067 Uiso calc 0.705(6) A 1
H H5B 0.891816 0.738315 0.367705 0.067 Uiso calc 0.705(6) A 1
C C8 0.9005(7) 0.8980(10) 0.6062(8) 0.0776(15) Uani d 0.705(6) A 1
H H8A 0.855991 0.932701 0.538591 0.116 Uiso calc 0.705(6) A 1
H H8B 0.933280 0.959032 0.662845 0.116 Uiso calc 0.705(6) A 1
H H8C 0.900010 0.842311 0.649544 0.116 Uiso calc 0.705(6) A 1
C C3A 0.9362(9) 0.469(2) 0.2939(13) 0.131(9) Uani d 0.295(6) A 2
H H3AA 0.980912 0.440122 0.340706 0.158 Uiso calc 0.295(6) A 2
H H3AB 0.940412 0.552561 0.313166 0.158 Uiso calc 0.295(6) A 2
C C2 0.8516(4) 0.4040(4) 0.1841(8) 0.110(2) Uani d 0.705(6) A 1
H H2A 0.859231 0.324071 0.175231 0.132 Uiso calc 0.705(6) A 1
H H2B 0.818392 0.441013 0.102315 0.132 Uiso calc 0.705(6) A 1
C C4 0.9615(5) 0.4669(7) 0.2585(10) 0.142(3) Uani d 0.705(6) A 1
H H4A 0.943675 0.519424 0.193075 0.213 Uiso calc 0.705(6) A 1
H H4B 0.962191 0.387520 0.238623 0.213 Uiso calc 0.705(6) A 1
H H4C 1.007051 0.490615 0.335834 0.213 Uiso calc 0.705(6) A 1
C C4A 0.8861(8) 0.4541(14) 0.1525(11) 0.117(6) Uani d 0.295(6) A 2
H H4AA 0.840486 0.445560 0.109470 0.176 Uiso calc 0.295(6) A 2
H H4AB 0.898299 0.384852 0.138891 0.176 Uiso calc 0.295(6) A 2
H H4AC 0.888484 0.522479 0.121278 0.176 Uiso calc 0.295(6) A 2
C C3 0.9174(5) 0.4718(7) 0.2707(12) 0.149(5) Uani d 0.705(6) A 1
H H3A 0.906412 0.554416 0.264650 0.179 Uiso calc 0.705(6) A 1
H H3B 0.945236 0.446432 0.354910 0.179 Uiso calc 0.705(6) A 1
C C2A 0.9121(6) 0.4051(10) 0.3302(14) 0.091(4) Uani d 0.295(6) A 2
H H2AA 0.941594 0.426381 0.416263 0.110 Uiso calc 0.295(6) A 2
H H2AB 0.919817 0.321779 0.330202 0.110 Uiso calc 0.295(6) A 2
C C1A 0.8408(11) 0.4164(14) 0.261(3) 0.100(8) Uani d 0.295(6) A 2
H H1AA 0.833837 0.357857 0.293132 0.120 Uiso calc 0.295(6) A 2
H H1AB 0.810547 0.396319 0.173984 0.120 Uiso calc 0.295(6) A 2
Sn Sn1A 0.8101(2) 0.5864(4) 0.2649(3) 0.0696(7) Uani d 0.295(6) A 2
C C5A 0.8830(9) 0.7164(16) 0.4067(17) 0.0555(11) Uani d 0.295(6) A 2
H H5AA 0.926737 0.677223 0.474024 0.067 Uiso calc 0.295(6) A 2
H H5AB 0.888251 0.774727 0.371250 0.067 Uiso calc 0.295(6) A 2
C C6A 0.8671(11) 0.7814(15) 0.4627(19) 0.0553(11) Uani d 0.295(6) A 2
H H6AA 0.827565 0.831359 0.398553 0.066 Uiso calc 0.295(6) A 2
H H6AB 0.854627 0.723469 0.486213 0.066 Uiso calc 0.295(6) A 2
C C7A 0.9231(13) 0.856(3) 0.574(2) 0.0641(11) Uani d 0.295(6) A 2
H H7AA 0.931733 0.920516 0.547875 0.077 Uiso calc 0.295(6) A 2
H H7AB 0.964334 0.808857 0.633969 0.077 Uiso calc 0.295(6) A 2
C C8A 0.9093(18) 0.908(3) 0.637(2) 0.0776(15) Uani d 0.295(6) A 2
H H8AA 0.879434 0.974810 0.589615 0.116 Uiso calc 0.295(6) A 2
H H8AB 0.951534 0.932796 0.719433 0.116 Uiso calc 0.295(6) A 2
H H8AC 0.888151 0.849241 0.640933 0.116 Uiso calc 0.295(6) A 2

loop_
_atom_site_aniso_label
_atom_site_aniso_U_11
_atom_site_aniso_U_22
_atom_site_aniso_U_33
_atom_site_aniso_U_12
_atom_site_aniso_U_13
_atom_site_aniso_U_23
Sn1 0.0426(2) 0.0423(2) 0.04336(19) 0.00587(15) 0.03572(17) 0.00775(15)
O1 0.0546(8) 0.0530(8) 0.0488(7) 0.0110(6) 0.0450(7) 0.0129(6)
O2 0.0562(9) 0.0733(11) 0.0550(9) 0.0151(8) 0.0468(8) 0.0221(8)
C18 0.0557(11) 0.0377(9) 0.0490(10) -0.0046(8) 0.0451(10) -0.0059(8)
C17 0.0602(13) 0.0475(11) 0.0514(12) -0.0012(9) 0.0478(11) 0.0012(8)
C9 0.0521(11) 0.0445(10) 0.0475(10) 0.0001(8) 0.0423(10) -0.0010(8)
C13 0.0656(13) 0.0488(11) 0.0632(13) -0.0119(10) 0.0568(12) -0.0116(10)
C16 0.0771(16) 0.0629(15) 0.0624(14) 0.0033(12) 0.0587(14) 0.0109(11)
C12 0.0598(14) 0.0779(17) 0.0756(16) -0.0075(12) 0.0584(14) -0.0072(13)
C15 0.095(2) 0.0702(16) 0.0759(17) -0.0076(15) 0.0759(17) 0.0055(13)
B1 0.0510(12) 0.0406(10) 0.0437(11) 0.0022(9) 0.0399(10) 0.0014(9)
C14 0.0834(17) 0.0627(14) 0.0767(16) -0.0206(13) 0.0720(16) -0.0132(13)
C10 0.0570(13) 0.0690(15) 0.0602(13) 0.0105(11) 0.0486(12) 0.0125(11)
C11 0.0553(14) 0.091(2) 0.0741(17) 0.0102(13) 0.0522(14) 0.0107(15)
C7 0.084(2) 0.058(4) 0.062(3) 0.003(2) 0.059(2) -0.0001(19)
C6 0.0703(16) 0.047(4) 0.066(2) -0.001(3) 0.0567(16) -0.002(2)
C1 0.093(4) 0.040(2) 0.132(5) 0.010(2) 0.096(4) 0.012(3)
C5 0.0517(13) 0.066(4) 0.0520(16) 0.003(2) 0.0403(13) -0.006(2)
C8 0.123(4) 0.062(3) 0.078(5) 0.003(3) 0.084(5) 0.000(3)
C3A 0.094(10) 0.25(3) 0.098(9) -0.067(13) 0.087(8) -0.059(12)
C2 0.163(6) 0.063(3) 0.188(7) 0.031(3) 0.157(6) 0.013(3)
C4 0.176(8) 0.098(4) 0.244(11) 0.024(5) 0.185(9) 0.019(6)
C4A 0.095(10) 0.087(9) 0.094(8) 0.003(7) 0.050(8) -0.011(7)
C3 0.165(7) 0.094(5) 0.291(13) 0.022(5) 0.202(9) 0.007(6)
C2A 0.095(8) 0.061(6) 0.146(12) 0.022(5) 0.099(9) 0.031(7)
C1A 0.124(13) 0.057(9) 0.17(2) 0.030(9) 0.127(16) 0.039(10)
Sn1A 0.0836(12) 0.0915(15) 0.0617(9) 0.0361(8) 0.0630(9) 0.0338(8)
C5A 0.0517(13) 0.066(4) 0.0520(16) 0.003(2) 0.0403(13) -0.006(2)
C6A 0.0703(16) 0.047(4) 0.066(2) -0.001(3) 0.0567(16) -0.002(2)
C7A 0.084(2) 0.058(4) 0.062(3) 0.003(2) 0.059(2) -0.0001(19)
C8A 0.123(4) 0.062(3) 0.078(5) 0.003(3) 0.084(5) 0.000(3)

loop_
_atom_type_symbol
_atom_type_description
_atom_type_scat_dispersion_real
_atom_type_scat_dispersion_imag
_atom_type_scat_source
C C 0.0181 0.0091 'International Tables Vol C Tables 4.2.6.8 and 6.1.1.4'
H H 0.0000 0.0000 'International Tables Vol C Tables 4.2.6.8 and 6.1.1.4'
B B 0.0090 0.0039 'International Tables Vol C Tables 4.2.6.8 and 6.1.1.4'
O O 0.0492 0.0322 'International Tables Vol C Tables 4.2.6.8 and 6.1.1.4'
Sn Sn 0.0259 5.4591 'International Tables Vol C Tables 4.2.6.8 and 6.1.1.4'

loop_
_exptl_crystal_face_index_h
_exptl_crystal_face_index_k
_exptl_crystal_face_index_l
_exptl_crystal_face_perp_dist
11 6 -7 0.1022
-11 -6 7 0.0989
2 -7 -3 0.0495
-11 -5 8 0.1011
-7 6 6 0.0582
12 -6 -5 0.0557
16 -4 -9 0.0926
3 6 -5 0.0961
-13 6 6 0.0592
15 -3 -3 0.0391
0 -4 6 0.0821
13 0 0 0.0111
-13 0 0 0.0121
1 -1 4 0.0717
8 1 -3 0.0891

loop_
_geom_angle_atom_site_label_1
_geom_angle_atom_site_label_2
_geom_angle_atom_site_label_3
_geom_angle_site_symmetry_1
_geom_angle_site_symmetry_3
_geom_angle
_geom_angle_publ_flag
O1 Sn1 C17 . . 99.30(8) ?
O1 Sn1 C1 . . 107.0(3) ?
O1 Sn1 C5 . . 103.2(2) ?
C17 Sn1 C1 . . 111.7(2) ?
C17 Sn1 C5 . . 112.8(2) ?
C5 Sn1 C1 . . 120.1(3) ?
B1 O1 Sn1 . . 121.92(13) ?
B1 O1 Sn1A . . 124.28(15) ?
B1 O2 H2 . . 113(2) ?
C17 C18 C9 . . 123.78(18) ?
C17 C18 C13 . . 117.34(19) ?
C13 C18 C9 . . 118.9(2) ?
C18 C17 Sn1 . . 121.60(15) ?
C18 C17 Sn1A . . 122.42(16) ?
C16 C17 Sn1 . . 117.84(19) ?
C16 C17 C18 . . 120.5(2) ?
C16 C17 Sn1A . . 117.0(2) ?
C18 C9 B1 . . 127.12(19) ?
C10 C9 C18 . . 117.46(19) ?
C10 C9 B1 . . 115.39(18) ?
C12 C13 C18 . . 120.0(2) ?
C12 C13 C14 . . 120.3(2) ?
C14 C13 C18 . . 119.6(2) ?
C17 C16 H16 . . 119.2 ?
C17 C16 C15 . . 121.7(3) ?
C15 C16 H16 . . 119.2 ?
C13 C12 H12 . . 119.5 ?
C11 C12 C13 . . 121.0(2) ?
C11 C12 H12 . . 119.5 ?
C16 C15 H15 . . 120.2 ?
C14 C15 C16 . . 119.6(2) ?
C14 C15 H15 . . 120.2 ?
O1 B1 O2 . . 118.44(18) ?
O1 B1 C9 . . 126.12(18) ?
O2 B1 C9 . . 115.44(18) ?
C13 C14 H14 . . 119.4 ?
C15 C14 C13 . . 121.3(2) ?
C15 C14 H14 . . 119.4 ?
C9 C10 H10 . . 118.5 ?
C9 C10 C11 . . 123.1(2) ?
C11 C10 H10 . . 118.5 ?
C12 C11 C10 . . 119.6(3) ?
C12 C11 H11 . . 120.2 ?
C10 C11 H11 . . 120.2 ?
H7A C7 H7B . . 107.9 ?
C6 C7 H7A . . 109.2 ?
C6 C7 H7B . . 109.2 ?
C6 C7 C8 . . 112.1(6) ?
C8 C7 H7A . . 109.2 ?
C8 C7 H7B . . 109.2 ?
C7 C6 H6A . . 108.7 ?
C7 C6 H6B . . 108.7 ?
C7 C6 C5 . . 114.2(5) ?
H6A C6 H6B . . 107.6 ?
C5 C6 H6A . . 108.7 ?
C5 C6 H6B . . 108.7 ?
Sn1 C1 H1A . . 109.1 ?
Sn1 C1 H1B . . 109.1 ?
H1A C1 H1B . . 107.8 ?
C2 C1 Sn1 . . 112.7(5) ?
C2 C1 H1A . . 109.1 ?
C2 C1 H1B . . 109.1 ?
Sn1 C5 H5A . . 109.4 ?
Sn1 C5 H5B . . 109.4 ?
C6 C5 Sn1 . . 111.2(4) ?
C6 C5 H5A . . 109.4 ?
C6 C5 H5B . . 109.4 ?
H5A C5 H5B . . 108.0 ?
C7 C8 H8A . . 109.5 ?
C7 C8 H8B . . 109.5 ?
C7 C8 H8C . . 109.5 ?
H8A C8 H8B . . 109.5 ?
H8A C8 H8C . . 109.5 ?
H8B C8 H8C . . 109.5 ?
H3AA C3A H3AB . . 108.1 ?
C4A C3A H3AA . . 109.6 ?
C4A C3A H3AB . . 109.6 ?
C2A C3A H3AA . . 109.6 ?
C2A C3A H3AB . . 109.6 ?
C2A C3A C4A . . 110.4(11) ?
C1 C2 H2A . . 108.9 ?
C1 C2 H2B . . 108.9 ?
H2A C2 H2B . . 107.7 ?
C3 C2 C1 . . 113.2(7) ?
C3 C2 H2A . . 108.9 ?
C3 C2 H2B . . 108.9 ?
H4A C4 H4B . . 109.5 ?
H4A C4 H4C . . 109.5 ?
H4B C4 H4C . . 109.5 ?
C3 C4 H4A . . 109.5 ?
C3 C4 H4B . . 109.5 ?
C3 C4 H4C . . 109.5 ?
C3A C4A H4AA . . 109.5 ?
C3A C4A H4AB . . 109.5 ?
C3A C4A H4AC . . 109.5 ?
H4AA C4A H4AB . . 109.5 ?
H4AA C4A H4AC . . 109.5 ?
H4AB C4A H4AC . . 109.5 ?
C2 C3 H3A . . 107.0 ?
C2 C3 H3B . . 106.9 ?
C4 C3 C2 . . 121.5(9) ?
C4 C3 H3A . . 106.9 ?
C4 C3 H3B . . 106.9 ?
H3A C3 H3B . . 106.7 ?
C3A C2A H2AA . . 106.9 ?
C3A C2A H2AB . . 106.9 ?
C3A C2A C1A . . 121.8(14) ?
H2AA C2A H2AB . . 106.7 ?
C1A C2A H2AA . . 106.9 ?
C1A C2A H2AB . . 106.9 ?
C2A C1A H1AA . . 108.0 ?
C2A C1A H1AB . . 108.0 ?
C2A C1A Sn1A . . 117.2(11) ?
H1AA C1A H1AB . . 107.2 ?
Sn1A C1A H1AA . . 108.0 ?
Sn1A C1A H1AB . . 108.0 ?
O1 Sn1A C17 . . 94.66(15) ?
O1 Sn1A C1A . . 105.8(10) ?
O1 Sn1A C5A . . 106.7(7) ?
C1A Sn1A C17 . . 110.1(4) ?
C5A Sn1A C17 . . 113.4(5) ?
C5A Sn1A C1A . . 122.2(8) ?
Sn1A C5A H5AA . . 108.0 ?
Sn1A C5A H5AB . . 108.0 ?
H5AA C5A H5AB . . 107.3 ?
C6A C5A Sn1A . . 117.2(11) ?
C6A C5A H5AA . . 108.0 ?
C6A C5A H5AB . . 108.0 ?
C5A C6A H6AA . . 108.3 ?
C5A C6A H6AB . . 108.3 ?
H6AA C6A H6AB . . 107.4 ?
C7A C6A C5A . . 115.7(13) ?
C7A C6A H6AA . . 108.3 ?
C7A C6A H6AB . . 108.3 ?
C6A C7A H7AA . . 108.6 ?
C6A C7A H7AB . . 108.6 ?
C6A C7A C8A . . 114.7(14) ?
H7AA C7A H7AB . . 107.6 ?
C8A C7A H7AA . . 108.6 ?
C8A C7A H7AB . . 108.6 ?
C7A C8A H8AA . . 109.5 ?
C7A C8A H8AB . . 109.5 ?
C7A C8A H8AC . . 109.5 ?
H8AA C8A H8AB . . 109.5 ?
H8AA C8A H8AC . . 109.5 ?
H8AB C8A H8AC . . 109.5 ?

loop_
_geom_bond_atom_site_label_1
_geom_bond_atom_site_label_2
_geom_bond_site_symmetry_2
_geom_bond_distance
_geom_bond_publ_flag
Sn1 O1 . 2.0041(17) ?
Sn1 C17 . 2.098(3) ?
Sn1 C1 . 2.151(6) ?
Sn1 C5 . 2.110(5) ?
O1 B1 . 1.352(3) ?
O1 Sn1A . 2.040(3) ?
O2 H2 . 0.882(18) ?
O2 B1 . 1.362(3) ?
C18 C17 . 1.427(3) ?
C18 C9 . 1.439(3) ?
C18 C13 . 1.435(3) ?
C17 C16 . 1.380(3) ?
C17 Sn1A . 2.210(4) ?
C9 B1 . 1.594(3) ?
C9 C10 . 1.382(3) ?
C13 C12 . 1.401(4) ?
C13 C14 . 1.422(4) ?
C16 H16 . 0.9300 ?
C16 C15 . 1.399(4) ?
C12 H12 . 0.9300 ?
C12 C11 . 1.352(4) ?
C15 H15 . 0.9300 ?
C15 C14 . 1.357(4) ?
C14 H14 . 0.9300 ?
C10 H10 . 0.9300 ?
C10 C11 . 1.410(3) ?
C11 H11 . 0.9300 ?
C7 H7A . 0.9700 ?
C7 H7B . 0.9700 ?
C7 C6 . 1.500(6) ?
C7 C8 . 1.521(7) ?
C6 H6A . 0.9700 ?
C6 H6B . 0.9700 ?
C6 C5 . 1.535(6) ?
C1 H1A . 0.9700 ?
C1 H1B . 0.9700 ?
C1 C2 . 1.530(9) ?
C5 H5A . 0.9700 ?
C5 H5B . 0.9700 ?
C8 H8A . 0.9600 ?
C8 H8B . 0.9600 ?
C8 H8C . 0.9600 ?
C3A H3AA . 0.9700 ?
C3A H3AB . 0.9700 ?
C3A C4A . 1.546(13) ?
C3A C2A . 1.439(12) ?
C2 H2A . 0.9700 ?
C2 H2B . 0.9700 ?
C2 C3 . 1.501(9) ?
C4 H4A . 0.9600 ?
C4 H4B . 0.9600 ?
C4 H4C . 0.9600 ?
C4 C3 . 1.489(8) ?
C4A H4AA . 0.9600 ?
C4A H4AB . 0.9600 ?
C4A H4AC . 0.9600 ?
C3 H3A . 0.9700 ?
C3 H3B . 0.9700 ?
C2A H2AA . 0.9700 ?
C2A H2AB . 0.9700 ?
C2A C1A . 1.483(13) ?
C1A H1AA . 0.9700 ?
C1A H1AB . 0.9700 ?
C1A Sn1A . 2.157(13) ?
Sn1A C5A . 2.154(12) ?
C5A H5AA . 0.9700 ?
C5A H5AB . 0.9700 ?
C5A C6A . 1.513(12) ?
C6A H6AA . 0.9700 ?
C6A H6AB . 0.9700 ?
C6A C7A . 1.489(13) ?
C7A H7AA . 0.9700 ?
C7A H7AB . 0.9700 ?
C7A C8A . 1.498(13) ?
C8A H8AA . 0.9600 ?
C8A H8AB . 0.9600 ?
C8A H8AC . 0.9600 ?

loop_
_geom_hbond_atom_site_label_D
_geom_hbond_atom_site_label_H
_geom_hbond_atom_site_label_A
_geom_hbond_site_symmetry_A
_geom_hbond_distance_DH
_geom_hbond_distance_HA
_geom_hbond_distance_DA
_geom_hbond_angle_DHA
_geom_hbond_publ_flag
O2 H2 O1 7_665 0.882(18) 1.929(19) 2.805(2) 172(3) yes

loop_
_geom_torsion_atom_site_label_1
_geom_torsion_atom_site_label_2
_geom_torsion_atom_site_label_3
_geom_torsion_atom_site_label_4
_geom_torsion_site_symmetry_1
_geom_torsion_site_symmetry_2
_geom_torsion_site_symmetry_3
_geom_torsion_site_symmetry_4
_geom_torsion
_geom_torsion_publ_flag
Sn1 O1 B1 O2 . . . . 176.60(15) ?
Sn1 O1 B1 C9 . . . . -4.7(3) ?
Sn1 C17 C16 C15 . . . . -177.2(2) ?
Sn1 C1 C2 C3 . . . . 59.5(9) ?
C18 C17 C16 C15 . . . . -0.1(4) ?
C18 C9 B1 O1 . . . . 2.6(3) ?
C18 C9 B1 O2 . . . . -178.7(2) ?
C18 C9 C10 C11 . . . . -1.1(4) ?
C18 C13 C12 C11 . . . . -0.4(4) ?
C18 C13 C14 C15 . . . . 0.3(4) ?
C17 C18 C9 B1 . . . . 1.6(3) ?
C17 C18 C9 C10 . . . . 179.3(2) ?
C17 C18 C13 C12 . . . . -178.6(2) ?
C17 C18 C13 C14 . . . . 0.1(3) ?
C17 C16 C15 C14 . . . . 0.5(4) ?
C9 C18 C17 Sn1 . . . . -2.6(3) ?
C9 C18 C17 C16 . . . . -179.5(2) ?
C9 C18 C17 Sn1A . . . . 4.4(3) ?
C9 C18 C13 C12 . . . . 0.8(3) ?
C9 C18 C13 C14 . . . . 179.5(2) ?
C9 C10 C11 C12 . . . . 1.5(5) ?
C13 C18 C17 Sn1 . . . . 176.78(15) ?
C13 C18 C17 C16 . . . . -0.2(3) ?
C13 C18 C17 Sn1A . . . . -176.2(2) ?
C13 C18 C9 B1 . . . . -177.74(19) ?
C13 C18 C9 C10 . . . . 0.0(3) ?
C13 C12 C11 C10 . . . . -0.7(5) ?
C16 C15 C14 C13 . . . . -0.6(4) ?
C12 C13 C14 C15 . . . . 179.0(3) ?
B1 C9 C10 C11 . . . . 176.9(3) ?
C14 C13 C12 C11 . . . . -179.1(3) ?
C10 C9 B1 O1 . . . . -175.2(2) ?
C10 C9 B1 O2 . . . . 3.6(3) ?
C7 C6 C5 Sn1 . . . . -177.6(7) ?
C1 C2 C3 C4 . . . . 167.2(8) ?
C8 C7 C6 C5 . . . . -179.4(8) ?
C3A C2A C1A Sn1A . . . . -66(3) ?
C4A C3A C2A C1A . . . . -49(3) ?
Sn1A O1 B1 O2 . . . . 168.6(2) ?
Sn1A O1 B1 C9 . . . . -12.7(3) ?
Sn1A C17 C16 C15 . . . . 176.1(3) ?
Sn1A C5A C6A C7A . . . . 170.7(19) ?
C5A C6A C7A C8A . . . . -173(2) ?

_cod_database_fobs_code 2243733
